data_4324183
loop_
_publ_author_name
'Adam Duong'
'Thierry Maris'
'James D. Wuest'

_publ_section_title
;
 Using Pyridinyl-Substituted Diaminotriazines to Bind Pd(II) and Create
 Metallotectons for Engineering Hydrogen-Bonded Crystals
;
_journal_name_full 'Inorganic Chemistry'
_journal_page_first 5605
_journal_page_last 5618
_journal_paper_doi 10.1021/ic2003047
_journal_volume 50
_journal_year 2011
_chemical_compound_source 'Synthesized by the authors. See text'
_chemical_formula_moiety 'C16 H16 Cl2 N12 Pd, 3(C2 H6 O S)'
_chemical_formula_sum 'C22 H34 Cl2 N12 O3 Pd S3'
_chemical_formula_weight 788.09
_chemical_name_systematic
; 
 ? 
;
_space_group_IT_number 15
_symmetry_cell_setting monoclinic
_symmetry_space_group_name_Hall '-C 2yc'
_symmetry_space_group_name_H-M 'C 1 2/c 1'
_atom_sites_solution_hydrogens geom
_atom_sites_solution_primary direct
_atom_sites_solution_secondary difmap
_audit_creation_method SHELXL-97
_cell_angle_alpha 90
_cell_angle_beta 93.530(1)
_cell_angle_gamma 90
_cell_formula_units_Z 4
_cell_length_a 37.2003(9)
_cell_length_b 8.0105(2)
_cell_length_c 11.0946(3)
_cell_measurement_reflns_used 19062
_cell_measurement_temperature 100
_cell_measurement_theta_max 67.36
_cell_measurement_theta_min 4.76
_cell_volume 3299.84(15)
_computing_cell_refinement 'SAINT V7.34A(Bruker AXS, 2007)'
_computing_data_collection 'APEX2  (Bruker AXS, 2008)'
_computing_data_reduction 'SAINT V7.34A(Bruker AXS, 2007)'
_computing_molecular_graphics 'SHELXTL v6.12 (Bruker AXS, 2001)'
_computing_publication_material 'UdMX (Maris, 2004)'
_computing_structure_refinement 'SHELXL97 (Sheldrick, 2008)'
_computing_structure_solution 'SHELXS97 (Sheldrick, 2008)'
_diffrn_ambient_temperature 100
_diffrn_detector_area_resol_mean 8.3
_diffrn_measured_fraction_theta_full 0.968
_diffrn_measured_fraction_theta_max 0.969
_diffrn_measurement_device_type 'Bruker Microstar'
_diffrn_measurement_method \w
_diffrn_radiation_monochromator 'Helios optics'
_diffrn_radiation_source 'Rotating Anode'
_diffrn_radiation_type CuK\a
_diffrn_radiation_wavelength 1.54178
_diffrn_reflns_av_R_equivalents 0.039
_diffrn_reflns_av_sigmaI/netI 0.0233
_diffrn_reflns_limit_h_max 44
_diffrn_reflns_limit_h_min -43
_diffrn_reflns_limit_k_max 9
_diffrn_reflns_limit_k_min -9
_diffrn_reflns_limit_l_max 13
_diffrn_reflns_limit_l_min -12
_diffrn_reflns_number 25455
_diffrn_reflns_theta_full 67.80
_diffrn_reflns_theta_max 67.80
_diffrn_reflns_theta_min 2.38
_exptl_absorpt_coefficient_mu 8.192
_exptl_absorpt_correction_T_max 0.2696
_exptl_absorpt_correction_T_min 0.1780
_exptl_absorpt_correction_type multi-scan
_exptl_absorpt_process_details 'Sadabs (Sheldrick, 2004)'
_exptl_crystal_colour Colorless
_exptl_crystal_density_diffrn 1.586
_exptl_crystal_density_method 'not measured'
_exptl_crystal_description block
_exptl_crystal_F_000 1608
_exptl_crystal_size_max 0.28
_exptl_crystal_size_mid 0.28
_exptl_crystal_size_min 0.16
_refine_diff_density_max 0.431
_refine_diff_density_min -0.461
_refine_diff_density_rms 0.066
_refine_ls_extinction_method none
_refine_ls_goodness_of_fit_ref 1.085
_refine_ls_hydrogen_treatment constr
_refine_ls_matrix_type full
_refine_ls_number_parameters 204
_refine_ls_number_reflns 2910
_refine_ls_number_restraints 0
_refine_ls_restrained_S_all 1.085
_refine_ls_R_factor_all 0.0248
_refine_ls_R_factor_gt 0.0235
_refine_ls_shift/su_max 0.003
_refine_ls_shift/su_mean 0.000
_refine_ls_structure_factor_coef Fsqd
_refine_ls_weighting_details 'calc w=1/[\s^2^(Fo^2^)+(0.0375P)^2^+4.7009P] where P=(Fo^2^+2Fc^2^)/3'
_refine_ls_weighting_scheme calc
_refine_ls_wR_factor_gt 0.0659
_refine_ls_wR_factor_ref 0.0669
_reflns_number_gt 2761
_reflns_number_total 2910
_reflns_threshold_expression I>2\s(I)
_cod_data_source_file COD_Inorg_Chem_50_2011_5605_5618.cif
_cod_data_source_block jw1254
_cod_original_sg_symbol_H-M C2/c
_cod_database_code 4324183

loop_
_symmetry_equiv_pos_as_xyz
'x, y, z'
'-x, y, -z+1/2'
'x+1/2, y+1/2, z'
'-x+1/2, y+1/2, -z+1/2'
'-x, -y, -z'
'x, -y, z-1/2'
'-x+1/2, -y+1/2, -z'
'x+1/2, -y+1/2, z-1/2'

loop_
_atom_site_label
_atom_site_type_symbol
_atom_site_fract_x
_atom_site_fract_y
_atom_site_fract_z
_atom_site_U_iso_or_equiv
_atom_site_adp_type
_atom_site_occupancy
_atom_site_symmetry_multiplicity
_atom_site_calc_flag
_atom_site_refinement_flags
_atom_site_disorder_group
Pd1 Pd 0.7500 0.2500 0.5000 0.01776(9) Uani 1 2 d S .
Cl1 Cl 0.774598(13) 0.48031(6) 0.59715(5) 0.02437(13) Uani 1 1 d . .
C1 C 0.78121(6) -0.0178(3) 0.6549(2) 0.0229(4) Uani 1 1 d . .
H1 H 0.7569 -0.0351 0.6729 0.027 Uiso 1 1 calc R .
C2 C 0.80770(6) -0.1171(3) 0.7099(2) 0.0228(4) Uani 1 1 d . .
H2 H 0.8017 -0.1997 0.7667 0.027 Uiso 1 1 calc R .
C3 C 0.84316(6) -0.0957(3) 0.68183(19) 0.0220(4) Uani 1 1 d . .
H3 H 0.8617 -0.1627 0.7192 0.026 Uiso 1 1 calc R .
C4 C 0.85106(5) 0.0259(2) 0.5976(2) 0.0206(4) Uani 1 1 d . .
C5 C 0.82338(5) 0.1247(3) 0.54839(19) 0.0205(4) Uani 1 1 d . .
H5 H 0.8288 0.2104 0.4932 0.025 Uiso 1 1 calc R .
C6 C 0.88828(5) 0.0484(3) 0.5568(2) 0.0223(4) Uani 1 1 d . .
C7 C 0.92713(6) 0.1862(3) 0.4447(2) 0.0257(5) Uani 1 1 d . .
C8 C 0.94600(6) -0.0336(3) 0.5609(2) 0.0305(5) Uani 1 1 d . .
N1 N 0.78898(4) 0.1028(2) 0.57644(16) 0.0195(4) Uani 1 1 d . .
N2 N 0.91286(5) -0.0571(2) 0.60287(19) 0.0274(4) Uani 1 1 d . .
N3 N 0.95464(5) 0.0869(2) 0.48344(19) 0.0294(4) Uani 1 1 d . .
N4 N 0.89276(5) 0.1698(2) 0.47685(18) 0.0238(4) Uani 1 1 d . .
N5 N 0.97214(5) -0.1371(3) 0.6008(2) 0.0416(6) Uani 1 1 d . .
H5A H 0.9940 -0.1251 0.5763 0.050 Uiso 1 1 calc . .
H5B H 0.9675 -0.2175 0.6516 0.050 Uiso 1 1 calc . .
N6 N 0.93396(5) 0.3110(2) 0.3705(2) 0.0299(4) Uani 1 1 d . .
H6A H 0.9560 0.3268 0.3480 0.036 Uiso 1 1 calc . .
H6B H 0.9165 0.3779 0.3438 0.036 Uiso 1 1 calc . .
S10 S 0.847688(14) 0.52722(6) 0.38222(5) 0.02462(13) Uani 1 1 d . .
O10 O 0.87794(5) 0.5384(2) 0.29853(15) 0.0360(4) Uani 1 1 d . .
C10 C 0.86772(6) 0.5606(3) 0.5305(2) 0.0263(5) Uani 1 1 d . .
H10A H 0.8833 0.4658 0.5537 0.039 Uiso 1 1 calc R .
H10B H 0.8488 0.5712 0.5876 0.039 Uiso 1 1 calc R .
H10C H 0.8821 0.6632 0.5315 0.039 Uiso 1 1 calc R .
C11 C 0.82369(7) 0.7200(3) 0.3659(2) 0.0290(5) Uani 1 1 d . .
H11A H 0.8406 0.8133 0.3769 0.043 Uiso 1 1 calc R .
H11B H 0.8057 0.7265 0.4267 0.043 Uiso 1 1 calc R .
H11C H 0.8116 0.7259 0.2850 0.043 Uiso 1 1 calc R .
O20 O 1.0000 -0.4345(3) 0.7500 0.0419(6) Uani 1 2 d S .
S20 S 0.99371(3) -0.61038(14) 0.68732(12) 0.0335(3) Uani 0.50 1 d P .
C20 C 0.96540(9) -0.7165(4) 0.7802(3) 0.0493(8) Uani 1 1 d . -1
H20A H 0.9669 -0.8367 0.7648 0.074 Uiso 1 1 calc R -1
H20B H 0.9405 -0.6787 0.7632 0.074 Uiso 1 1 calc R -1
H20C H 0.9728 -0.6939 0.8649 0.074 Uiso 1 1 calc R -1

loop_
_atom_site_aniso_label
_atom_site_aniso_U_11
_atom_site_aniso_U_22
_atom_site_aniso_U_33
_atom_site_aniso_U_23
_atom_site_aniso_U_13
_atom_site_aniso_U_12
Pd1 0.01373(13) 0.02023(13) 0.01970(14) 0.00022(7) 0.00412(9) 0.00109(7)
Cl1 0.0229(3) 0.0239(2) 0.0263(3) -0.00237(19) 0.0017(2) -0.00124(18)
C1 0.0191(10) 0.0258(10) 0.0244(12) -0.0026(9) 0.0064(8) -0.0010(8)
C2 0.0265(11) 0.0213(10) 0.0208(11) 0.0014(8) 0.0036(8) -0.0003(8)
C3 0.0218(10) 0.0204(10) 0.0234(11) -0.0030(8) -0.0004(8) 0.0031(8)
C4 0.0173(10) 0.0208(10) 0.0237(11) -0.0048(8) 0.0022(8) 0.0001(8)
C5 0.0201(10) 0.0206(10) 0.0210(11) -0.0009(8) 0.0040(8) -0.0009(8)
C6 0.0186(10) 0.0218(10) 0.0268(12) -0.0045(8) 0.0031(8) 0.0000(8)
C7 0.0208(10) 0.0239(11) 0.0329(13) -0.0042(9) 0.0047(9) 0.0006(8)
C8 0.0201(11) 0.0262(11) 0.0453(15) 0.0008(10) 0.0031(10) 0.0016(9)
N1 0.0163(8) 0.0223(8) 0.0202(9) -0.0018(7) 0.0042(7) 0.0006(7)
N2 0.0167(9) 0.0260(9) 0.0394(12) 0.0023(8) 0.0024(8) 0.0026(7)
N3 0.0178(9) 0.0272(10) 0.0437(12) 0.0026(9) 0.0056(8) 0.0025(7)
N4 0.0178(8) 0.0238(9) 0.0304(10) -0.0004(7) 0.0050(7) 0.0020(7)
N5 0.0178(9) 0.0396(12) 0.0681(16) 0.0187(11) 0.0079(10) 0.0070(9)
N6 0.0202(9) 0.0298(10) 0.0408(12) 0.0051(9) 0.0100(8) 0.0020(8)
S10 0.0298(3) 0.0240(3) 0.0200(3) -0.00127(19) 0.0015(2) 0.0028(2)
O10 0.0387(9) 0.0469(10) 0.0233(9) 0.0035(7) 0.0090(7) 0.0127(8)
C10 0.0332(12) 0.0253(10) 0.0202(11) -0.0008(9) 0.0007(9) 0.0037(9)
C11 0.0350(13) 0.0264(10) 0.0256(13) 0.0018(9) 0.0023(10) 0.0041(10)
O20 0.0353(13) 0.0232(11) 0.0698(19) 0.000 0.0246(13) 0.000
S20 0.0382(6) 0.0252(5) 0.0382(7) 0.0002(5) 0.0116(5) 0.0002(5)
C20 0.0495(17) 0.0316(13) 0.069(2) -0.0071(14) 0.0190(16) -0.0108(12)

loop_
_atom_type_symbol
_atom_type_description
_atom_type_scat_dispersion_real
_atom_type_scat_dispersion_imag
_atom_type_scat_source
C C 0.0181 0.0091 'International Tables Vol C Tables 4.2.6.8 and 6.1.1.4'
H H 0.0000 0.0000 'International Tables Vol C Tables 4.2.6.8 and 6.1.1.4'
N N 0.0311 0.0180 'International Tables Vol C Tables 4.2.6.8 and 6.1.1.4'
Cl Cl 0.3639 0.7018 'International Tables Vol C Tables 4.2.6.8 and 6.1.1.4'
Pd Pd 0.1215 3.9337 'International Tables Vol C Tables 4.2.6.8 and 6.1.1.4'
O O 0.0492 0.0322 'International Tables Vol C Tables 4.2.6.8 and 6.1.1.4'
S S 0.3331 0.5567 'International Tables Vol C Tables 4.2.6.8 and 6.1.1.4'

loop_
_geom_angle_atom_site_label_1
_geom_angle_atom_site_label_2
_geom_angle_atom_site_label_3
_geom_angle_site_symmetry_1
_geom_angle_site_symmetry_3
_geom_angle
_geom_angle_publ_flag
N1 PD1 N1 7_656 . 179.999(2) y
N1 PD1 CL1 7_656 . 89.03(5) y
N1 PD1 CL1 . . 90.97(5) y
N1 PD1 CL1 7_656 7_656 90.97(5) y
N1 PD1 CL1 . 7_656 89.03(5) y
CL1 PD1 CL1 . 7_656 179.999(2) y
N1 C1 C2 . . 121.69(19) y
N1 C1 H1 . . 119.2 ?
C2 C1 H1 . . 119.2 ?
C1 C2 C3 . . 119.6(2) y
C1 C2 H2 . . 120.2 ?
C3 C2 H2 . . 120.2 ?
C2 C3 C4 . . 118.72(19) y
C2 C3 H3 . . 120.6 ?
C4 C3 H3 . . 120.6 ?
C5 C4 C3 . . 118.78(19) y
C5 C4 C6 . . 119.52(19) y
C3 C4 C6 . . 121.67(18) y
N1 C5 C4 . . 121.9(2) y
N1 C5 H5 . . 119 ?
C4 C5 H5 . . 119 ?
N2 C6 N4 . . 127.6(2) y
N2 C6 C4 . . 115.90(19) y
N4 C6 C4 . . 116.48(18) y
N6 C7 N3 . . 118.1(2) y
N6 C7 N4 . . 117.08(19) y
N3 C7 N4 . . 124.8(2) y
N5 C8 N3 . . 117.4(2) y
N5 C8 N2 . . 117.3(2) y
N3 C8 N2 . . 125.2(2) y
C1 N1 C5 . . 119.24(17) y
C1 N1 PD1 . . 121.03(14) y
C5 N1 PD1 . . 119.74(14) y
C6 N2 C8 . . 113.5(2) y
C8 N3 C7 . . 114.92(19) y
C6 N4 C7 . . 113.86(18) y
C8 N5 H5A . . 120 ?
C8 N5 H5B . . 120 ?
H5A N5 H5B . . 120 ?
C7 N6 H6A . . 120 ?
C7 N6 H6B . . 120 ?
H6A N6 H6B . . 120 ?
O10 S10 C10 . . 105.90(11) y
O10 S10 C11 . . 105.88(11) y
C10 S10 C11 . . 98.15(11) y
S10 C10 H10A . . 109.5 ?
S10 C10 H10B . . 109.5 ?
H10A C10 H10B . . 109.5 ?
S10 C10 H10C . . 109.5 ?
H10A C10 H10C . . 109.5 ?
H10B C10 H10C . . 109.5 ?
S10 C11 H11A . . 109.5 ?
S10 C11 H11B . . 109.5 ?
H11A C11 H11B . . 109.5 ?
S10 C11 H11C . . 109.5 ?
H11A C11 H11C . . 109.5 ?
H11B C11 H11C . . 109.5 ?
S20 O20 S20 . 2_756 54.15(12) y
S20 S20 O20 2_756 . 62.93(6) y
S20 S20 C20 2_756 . 66.46(14) y
O20 S20 C20 . . 104.67(13) y
S20 S20 C20 2_756 2_756 64.96(14) y
O20 S20 C20 . 2_756 103.73(13) y
C20 S20 C20 . 2_756 100.94(19) y
S20 C20 H20A . . 109.5 ?
S20 C20 H20B . . 109.5 ?
H20A C20 H20B . . 109.5 ?
S20 C20 H20C . . 109.5 ?
H20A C20 H20C . . 109.5 ?
H20B C20 H20C . . 109.5 ?

loop_
_geom_bond_atom_site_label_1
_geom_bond_atom_site_label_2
_geom_bond_site_symmetry_2
_geom_bond_distance
_geom_bond_publ_flag
Pd1 N1 7_656 2.0150(16) y
Pd1 N1 . 2.0150(16) y
Pd1 Cl1 . 2.2981(5) y
Pd1 Cl1 7_656 2.2981(5) y
C1 N1 . 1.343(3) y
C1 C2 . 1.380(3) y
C1 H1 . 0.95 ?
C2 C3 . 1.385(3) y
C2 H2 . 0.95 ?
C3 C4 . 1.394(3) y
C3 H3 . 0.95 ?
C4 C5 . 1.384(3) y
C4 C6 . 1.494(3) y
C5 N1 . 1.347(3) y
C5 H5 . 0.95 ?
C6 N2 . 1.325(3) y
C6 N4 . 1.333(3) y
C7 N6 . 1.330(3) y
C7 N3 . 1.346(3) y
C7 N4 . 1.354(3) y
C8 N5 . 1.333(3) y
C8 N3 . 1.344(3) y
C8 N2 . 1.358(3) y
N5 H5a . 0.88 ?
N5 H5b . 0.88 ?
N6 H6a . 0.88 ?
N6 H6b . 0.88 ?
S10 O10 . 1.5051(18) y
S10 C10 . 1.784(2) y
S10 C11 . 1.787(2) y
C10 H10a . 0.98 ?
C10 H10b . 0.98 ?
C10 H10c . 0.98 ?
C11 H11a . 0.98 ?
C11 H11b . 0.98 ?
C11 H11c . 0.98 ?
O20 S20 . 1.582(2) y
O20 S20 2_756 1.582(2) y
S20 S20 2_756 1.440(3) y
S20 C20 . 1.740(3) y
S20 C20 2_756 1.761(3) y
C20 H20a . 0.98 ?
C20 H20b . 0.98 ?
C20 H20c . 0.98 ?

loop_
_geom_hbond_atom_site_label_D
_geom_hbond_atom_site_label_H
_geom_hbond_atom_site_label_A
_geom_hbond_distance_DH
_geom_hbond_distance_HA
_geom_hbond_distance_DA
_geom_hbond_angle_DHA
_geom_hbond_site_symmetry_A
N5 H5A N3 0.88 2.08 2.961(3) 177.7 5_756
N5 H5B O20 0.88 2.35 3.046(3) 136.3 .
N6 H6A O20 0.88 2.2 3.034(2) 158.7 5_756
N6 H6B O10 0.88 1.97 2.845(3) 174.7 .

loop_
_geom_torsion_atom_site_label_1
_geom_torsion_atom_site_label_2
_geom_torsion_atom_site_label_3
_geom_torsion_atom_site_label_4
_geom_torsion_site_symmetry_1
_geom_torsion_site_symmetry_4
_geom_torsion
_geom_torsion_publ_flag
N1 C1 C2 C3 . . -1.7(3) y
C1 C2 C3 C4 . . -0.3(3) y
C2 C3 C4 C5 . . 2.2(3) y
C2 C3 C4 C6 . . -175.89(19) y
C3 C4 C5 N1 . . -2.3(3) y
C6 C4 C5 N1 . . 175.90(18) y
C5 C4 C6 N2 . . -176.23(19) y
C3 C4 C6 N2 . . 1.9(3) y
C5 C4 C6 N4 . . 2.5(3) y
C3 C4 C6 N4 . . -179.36(19) y
C2 C1 N1 C5 . . 1.7(3) y
C2 C1 N1 PD1 . . -178.56(16) y
C4 C5 N1 C1 . . 0.3(3) y
C4 C5 N1 PD1 . . -179.42(15) y
CL1 PD1 N1 C1 . . 114.86(15) y
CL1 PD1 N1 C1 7_656 . -65.14(15) y
CL1 PD1 N1 C5 . . -65.44(15) y
CL1 PD1 N1 C5 7_656 . 114.56(15) y
N4 C6 N2 C8 . . 0.0(3) y
C4 C6 N2 C8 . . 178.64(19) y
N5 C8 N2 C6 . . -178.6(2) y
N3 C8 N2 C6 . . 2.2(3) y
N5 C8 N3 C7 . . 179.1(2) y
N2 C8 N3 C7 . . -1.7(4) y
N6 C7 N3 C8 . . 178.2(2) y
N4 C7 N3 C8 . . -1.1(3) y
N2 C6 N4 C7 . . -2.5(3) y
C4 C6 N4 C7 . . 178.95(19) y
N6 C7 N4 C6 . . -176.3(2) y
N3 C7 N4 C6 . . 3.0(3) y
S20 O20 S20 C20 2_756 . 53.31(14) y
S20 O20 S20 C20 2_756 2_756 -52.11(13) y
